data_7052120
loop_
_publ_author_name
'Mezei, Gellert'
'Kampf, Jeff W.'
'Pecoraro, Vincent L.'

_publ_section_title
;
 Temperature-, molar ratio- and counterion-effects on the crystal
 growth of bipyridinium-bis(alkylcarboxylic acid)?crown ether
 pseudorotaxanes
;
_journal_issue 3
_journal_name_full 'New Journal of Chemistry'
_journal_page_first 439
_journal_paper_doi 10.1039/b615273b
_journal_volume 31
_journal_year 2007
_chemical_formula_moiety 'C36 H44 O10, C18 H22 N2 O4, 2(F6 P)'
_chemical_formula_sum 'C54 H66 F12 N2 O14 P2'
_chemical_formula_weight 1257.03
_chemical_name_systematic
;
?
;
_space_group_IT_number 2
_symmetry_cell_setting triclinic
_symmetry_space_group_name_Hall '-P 1'
_symmetry_space_group_name_H-M 'P -1'
_atom_sites_solution_hydrogens geom
_atom_sites_solution_primary direct
_atom_sites_solution_secondary difmap
_audit_creation_method SHELXL-97
_cell_angle_alpha 69.073(2)
_cell_angle_beta 66.558(2)
_cell_angle_gamma 76.000(2)
_cell_formula_units_Z 1
_cell_length_a 10.7969(13)
_cell_length_b 11.6598(14)
_cell_length_c 13.4326(16)
_cell_measurement_reflns_used 7649
_cell_measurement_temperature 123(2)
_cell_measurement_theta_max 23.30
_cell_measurement_theta_min 2.81
_cell_volume 1439.2(3)
_computing_cell_refinement 'Bruker SMART'
_computing_data_collection 'Bruker SMART'
_computing_data_reduction 'Bruker SHELXTL'
_computing_molecular_graphics 'Bruker SHELXTL'
_computing_publication_material 'Bruker SHELXTL'
_computing_structure_refinement 'Bruker SHELXTL'
_computing_structure_solution 'Bruker SHELXTL'
_diffrn_ambient_temperature 123(2)
_diffrn_measured_fraction_theta_full 0.993
_diffrn_measured_fraction_theta_max 0.993
_diffrn_measurement_device_type 'CCD area detector'
_diffrn_measurement_method 'phi and omega scans'
_diffrn_radiation_monochromator graphite
_diffrn_radiation_source 'fine-focus sealed tube'
_diffrn_radiation_type MoK\a
_diffrn_radiation_wavelength 0.71073
_diffrn_reflns_av_R_equivalents 0.0309
_diffrn_reflns_av_sigmaI/netI 0.0204
_diffrn_reflns_limit_h_max 14
_diffrn_reflns_limit_h_min -12
_diffrn_reflns_limit_k_max 15
_diffrn_reflns_limit_k_min -14
_diffrn_reflns_limit_l_max 17
_diffrn_reflns_limit_l_min -17
_diffrn_reflns_number 30512
_diffrn_reflns_theta_full 28.35
_diffrn_reflns_theta_max 28.35
_diffrn_reflns_theta_min 1.88
_exptl_absorpt_coefficient_mu 0.180
_exptl_absorpt_correction_T_max 0.9446
_exptl_absorpt_correction_T_min 0.9281
_exptl_absorpt_correction_type multi-scan
_exptl_absorpt_process_details
;
Blessing, R. Acta Cryst. (1995) A51 33-38.
Sheldrick, G. SADABS (Version 2.10) Bruker/Siemens area
detector absorption and other corrections, University of
Gottingen, Germany 2003.
;
_exptl_crystal_colour orange
_exptl_crystal_density_diffrn 1.450
_exptl_crystal_density_method 'not measured'
_exptl_crystal_description block
_exptl_crystal_F_000 654
_exptl_crystal_size_max 0.42
_exptl_crystal_size_mid 0.40
_exptl_crystal_size_min 0.32
_refine_diff_density_max 0.497
_refine_diff_density_min -0.371
_refine_diff_density_rms 0.047
_refine_ls_extinction_method none
_refine_ls_goodness_of_fit_ref 1.041
_refine_ls_hydrogen_treatment mixed
_refine_ls_matrix_type full
_refine_ls_number_parameters 383
_refine_ls_number_reflns 7147
_refine_ls_number_restraints 0
_refine_ls_restrained_S_all 1.041
_refine_ls_R_factor_all 0.0438
_refine_ls_R_factor_gt 0.0355
_refine_ls_shift/su_max 0.000
_refine_ls_shift/su_mean 0.000
_refine_ls_structure_factor_coef Fsqd
_refine_ls_weighting_details 'calc w=1/[\s^2^(Fo^2^)+(0.0515P)^2^+0.5344P] where P=(Fo^2^+2Fc^2^)/3'
_refine_ls_weighting_scheme calc
_refine_ls_wR_factor_gt 0.0956
_refine_ls_wR_factor_ref 0.1020
_reflns_number_gt 6056
_reflns_number_total 7147
_reflns_threshold_expression >2sigma(I)
_cod_data_source_file b615273b.txt
_cod_data_source_block Pseudorotaxane_Ia(m05)
_cod_depositor_comments
;
The following automatic conversions were performed:
'_symmetry_cell_setting' value 'Triclinic' changed to 'triclinic'
according to '/home/saulius/struct/CIF-dictionaries/cif_core.dic'
dictionary named 'cif_core.dic' version 2.4.1 from 2010-06-29.

Automatic conversion script
Id: cif_fix_enum 1527 2010-12-29 10:47:43Z saulius 
;
_cod_original_sg_symbol_H-M P-1
_cod_database_code 7052120

loop_
_symmetry_equiv_pos_as_xyz
'x, y, z'
'-x, -y, -z'

loop_
_atom_site_label
_atom_site_type_symbol
_atom_site_fract_x
_atom_site_fract_y
_atom_site_fract_z
_atom_site_U_iso_or_equiv
_atom_site_adp_type
_atom_site_occupancy
_atom_site_symmetry_multiplicity
_atom_site_calc_flag
_atom_site_refinement_flags
_atom_site_disorder_assembly
_atom_site_disorder_group
P1 P 0.72763(4) 0.10773(3) 0.20663(3) 0.02765(9) Uani 1 1 d . . .
F1 F 0.79306(12) -0.03047(9) 0.20946(11) 0.0565(3) Uani 1 1 d . . .
F2 F 0.80199(12) 0.15444(10) 0.07237(8) 0.0514(3) Uani 1 1 d . . .
F3 F 0.65230(9) 0.06410(9) 0.34147(7) 0.0405(2) Uani 1 1 d . . .
F4 F 0.59844(11) 0.08518(9) 0.18920(9) 0.0485(3) Uani 1 1 d . . .
F5 F 0.85691(9) 0.13212(8) 0.22474(7) 0.03612(19) Uani 1 1 d . . .
F6 F 0.66334(9) 0.24758(7) 0.20502(8) 0.03524(19) Uani 1 1 d . . .
O1 O 0.51917(9) 0.57817(9) 0.35285(8) 0.0273(2) Uani 1 1 d . . .
H1 H 0.548(2) 0.571(2) 0.413(2) 0.066(7) Uiso 1 1 d . . .
O2 O 0.38905(9) 0.43328(8) 0.48718(8) 0.02661(19) Uani 1 1 d . . .
O3 O -0.26952(10) 0.05227(9) 0.83691(8) 0.0289(2) Uani 1 1 d . . .
O4 O -0.12854(9) 0.39044(9) 0.36446(8) 0.02705(19) Uani 1 1 d . . .
O5 O 0.07045(9) 0.46683(9) 0.13851(8) 0.0303(2) Uani 1 1 d . . .
O6 O 0.35268(9) 0.39752(8) 0.07011(7) 0.02409(18) Uani 1 1 d . . .
O7 O 0.34020(10) 0.17887(9) 0.03100(8) 0.0303(2) Uani 1 1 d . . .
N1 N 0.25226(10) 0.19839(9) 0.37782(9) 0.0213(2) Uani 1 1 d . . .
C1 C 0.42676(12) 0.50216(11) 0.39032(10) 0.0226(2) Uani 1 1 d . . .
C2 C 0.37234(13) 0.50980(11) 0.30073(10) 0.0239(2) Uani 1 1 d . . .
H2A H 0.4495 0.4963 0.2332 0.029 Uiso 1 1 calc R . .
H2B H 0.3260 0.5941 0.2778 0.029 Uiso 1 1 calc R . .
C3 C 0.27355(12) 0.41673(11) 0.33913(11) 0.0233(2) Uani 1 1 d . . .
H3A H 0.2160 0.4454 0.2910 0.028 Uiso 1 1 calc R . .
H3B H 0.2134 0.4102 0.4185 0.028 Uiso 1 1 calc R . .
C4 C 0.34977(12) 0.29032(11) 0.33105(11) 0.0230(2) Uani 1 1 d . . .
H4A H 0.4039 0.2950 0.2507 0.028 Uiso 1 1 calc R . .
H4B H 0.4130 0.2645 0.3740 0.028 Uiso 1 1 calc R . .
C5 C 0.22678(13) 0.12643(11) 0.48564(11) 0.0239(2) Uani 1 1 d . . .
H5A H 0.2770 0.1304 0.5283 0.029 Uiso 1 1 calc R . .
C6 C 0.12892(13) 0.04719(11) 0.53493(10) 0.0231(2) Uani 1 1 d . . .
H6A H 0.1126 -0.0040 0.6110 0.028 Uiso 1 1 calc R . .
C7 C 0.05384(11) 0.04189(10) 0.47356(10) 0.0187(2) Uani 1 1 d . . .
C8 C 0.08407(13) 0.11704(11) 0.36083(10) 0.0227(2) Uani 1 1 d . . .
H8A H 0.0356 0.1145 0.3162 0.027 Uiso 1 1 calc R . .
C9 C 0.18342(13) 0.19442(12) 0.31449(10) 0.0243(2) Uani 1 1 d . . .
H9A H 0.2037 0.2451 0.2380 0.029 Uiso 1 1 calc R . .
C10 C -0.32077(17) -0.09652(13) 1.01672(12) 0.0351(3) Uani 1 1 d . . .
H10A H -0.2893 -0.1440 1.0815 0.042 Uiso 1 1 calc R . .
H10B H -0.4077 -0.0459 1.0448 0.042 Uiso 1 1 calc R . .
C11 C -0.21669(16) -0.01426(13) 0.92709(12) 0.0326(3) Uani 1 1 d . . .
H11A H -0.2011 0.0439 0.9584 0.039 Uiso 1 1 calc R . .
H11B H -0.1294 -0.0643 0.8989 0.039 Uiso 1 1 calc R . .
C12 C -0.19901(13) 0.14190(11) 0.74897(11) 0.0247(2) Uani 1 1 d . . .
C13 C -0.09541(14) 0.19167(13) 0.74859(12) 0.0290(3) Uani 1 1 d . . .
H13A H -0.0671 0.1632 0.8128 0.035 Uiso 1 1 calc R . .
C14 C -0.03155(13) 0.28547(13) 0.65201(12) 0.0289(3) Uani 1 1 d . . .
H14A H 0.0381 0.3213 0.6529 0.035 Uiso 1 1 calc R . .
C15 C -0.06758(12) 0.32602(12) 0.55729(11) 0.0252(2) Uani 1 1 d . . .
H15A H -0.0233 0.3893 0.4933 0.030 Uiso 1 1 calc R . .
C16 C -0.17138(12) 0.27311(11) 0.55488(10) 0.0221(2) Uani 1 1 d . . .
C17 C -0.20577(12) 0.30660(11) 0.45491(11) 0.0233(2) Uani 1 1 d . . .
C18 C -0.30636(13) 0.25458(12) 0.45379(11) 0.0260(2) Uani 1 1 d . . .
H18A H -0.3277 0.2767 0.3867 0.031 Uiso 1 1 calc R . .
C19 C -0.37808(13) 0.16766(12) 0.55359(12) 0.0269(3) Uani 1 1 d . . .
H19A H -0.4494 0.1338 0.5531 0.032 Uiso 1 1 calc R . .
C20 C -0.34736(12) 0.13120(11) 0.65053(11) 0.0251(2) Uani 1 1 d . . .
H20A H -0.3965 0.0724 0.7163 0.030 Uiso 1 1 calc R . .
C21 C -0.24122(12) 0.18196(11) 0.65216(10) 0.0223(2) Uani 1 1 d . . .
C22 C -0.15561(13) 0.42931(13) 0.26025(11) 0.0290(3) Uani 1 1 d . . .
H22A H -0.2518 0.4646 0.2728 0.035 Uiso 1 1 calc R . .
H22B H -0.1379 0.3581 0.2308 0.035 Uiso 1 1 calc R . .
C23 C -0.06297(13) 0.52542(12) 0.17719(11) 0.0291(3) Uani 1 1 d . . .
H23A H -0.0946 0.5709 0.1122 0.035 Uiso 1 1 calc R . .
H23B H -0.0643 0.5855 0.2144 0.035 Uiso 1 1 calc R . .
C24 C 0.16436(14) 0.55357(12) 0.06291(12) 0.0300(3) Uani 1 1 d . . .
H24A H 0.1893 0.5917 0.1063 0.036 Uiso 1 1 calc R . .
H24B H 0.1227 0.6199 0.0111 0.036 Uiso 1 1 calc R . .
C25 C 0.28850(13) 0.48686(12) -0.00416(11) 0.0275(3) Uani 1 1 d . . .
H25A H 0.2625 0.4455 -0.0446 0.033 Uiso 1 1 calc R . .
H25B H 0.3523 0.5467 -0.0613 0.033 Uiso 1 1 calc R . .
C26 C 0.47031(13) 0.32799(13) 0.01218(11) 0.0277(3) Uani 1 1 d . . .
H26A H 0.5124 0.2705 0.0679 0.033 Uiso 1 1 calc R . .
H26B H 0.5369 0.3857 -0.0442 0.033 Uiso 1 1 calc R . .
C27 C 0.44343(14) 0.25442(13) -0.04797(11) 0.0303(3) Uani 1 1 d . . .
H27A H 0.4140 0.3110 -0.1117 0.036 Uiso 1 1 calc R . .
H27B H 0.5275 0.2023 -0.0791 0.036 Uiso 1 1 calc R . .

loop_
_atom_site_aniso_label
_atom_site_aniso_U_11
_atom_site_aniso_U_22
_atom_site_aniso_U_33
_atom_site_aniso_U_23
_atom_site_aniso_U_13
_atom_site_aniso_U_12
P1 0.03693(19) 0.02272(16) 0.02805(17) -0.00262(13) -0.01952(14) -0.00467(13)
F1 0.0668(7) 0.0278(5) 0.0803(8) -0.0176(5) -0.0345(6) 0.0034(4)
F2 0.0778(7) 0.0541(6) 0.0281(4) -0.0128(4) -0.0157(5) -0.0212(5)
F3 0.0453(5) 0.0442(5) 0.0292(4) 0.0043(4) -0.0169(4) -0.0162(4)
F4 0.0635(6) 0.0402(5) 0.0596(6) 0.0012(4) -0.0456(5) -0.0187(4)
F5 0.0330(4) 0.0397(5) 0.0386(5) -0.0064(4) -0.0188(4) -0.0060(3)
F6 0.0373(4) 0.0248(4) 0.0441(5) -0.0050(3) -0.0202(4) -0.0014(3)
O1 0.0283(4) 0.0285(5) 0.0259(4) -0.0062(4) -0.0076(4) -0.0105(4)
O2 0.0291(4) 0.0264(4) 0.0250(4) -0.0040(4) -0.0101(4) -0.0085(4)
O3 0.0318(5) 0.0265(5) 0.0263(4) -0.0044(4) -0.0092(4) -0.0058(4)
O4 0.0257(4) 0.0306(5) 0.0243(4) -0.0055(4) -0.0080(4) -0.0073(4)
O5 0.0260(4) 0.0229(4) 0.0333(5) -0.0018(4) -0.0063(4) -0.0044(4)
O6 0.0276(4) 0.0241(4) 0.0202(4) -0.0027(3) -0.0108(3) -0.0037(3)
O7 0.0391(5) 0.0268(5) 0.0224(4) -0.0070(4) -0.0048(4) -0.0100(4)
N1 0.0225(5) 0.0184(5) 0.0239(5) -0.0053(4) -0.0094(4) -0.0029(4)
C1 0.0213(5) 0.0192(5) 0.0259(6) -0.0079(5) -0.0060(5) -0.0014(4)
C2 0.0264(6) 0.0215(6) 0.0225(5) -0.0053(5) -0.0071(5) -0.0042(4)
C3 0.0225(5) 0.0226(6) 0.0258(6) -0.0066(5) -0.0093(5) -0.0029(4)
C4 0.0222(5) 0.0218(6) 0.0250(6) -0.0052(5) -0.0079(5) -0.0052(4)
C5 0.0283(6) 0.0212(6) 0.0257(6) -0.0034(5) -0.0155(5) -0.0035(5)
C6 0.0285(6) 0.0194(5) 0.0233(5) -0.0021(4) -0.0142(5) -0.0031(4)
C7 0.0212(5) 0.0148(5) 0.0217(5) -0.0068(4) -0.0093(4) 0.0008(4)
C8 0.0277(6) 0.0231(6) 0.0204(5) -0.0049(5) -0.0116(5) -0.0047(5)
C9 0.0289(6) 0.0245(6) 0.0206(5) -0.0042(5) -0.0108(5) -0.0049(5)
C10 0.0520(9) 0.0304(7) 0.0243(6) -0.0077(5) -0.0119(6) -0.0100(6)
C11 0.0456(8) 0.0295(7) 0.0270(6) -0.0069(5) -0.0157(6) -0.0083(6)
C12 0.0258(6) 0.0211(6) 0.0260(6) -0.0096(5) -0.0064(5) -0.0008(4)
C13 0.0318(6) 0.0296(7) 0.0293(6) -0.0103(5) -0.0128(5) -0.0031(5)
C14 0.0278(6) 0.0304(7) 0.0336(7) -0.0125(5) -0.0112(5) -0.0062(5)
C15 0.0225(6) 0.0239(6) 0.0290(6) -0.0102(5) -0.0061(5) -0.0038(4)
C16 0.0193(5) 0.0204(5) 0.0263(6) -0.0110(5) -0.0053(4) 0.0001(4)
C17 0.0197(5) 0.0226(6) 0.0262(6) -0.0096(5) -0.0056(5) -0.0003(4)
C18 0.0235(6) 0.0274(6) 0.0290(6) -0.0109(5) -0.0099(5) -0.0007(5)
C19 0.0215(6) 0.0268(6) 0.0350(7) -0.0128(5) -0.0087(5) -0.0035(5)
C20 0.0220(5) 0.0217(6) 0.0301(6) -0.0102(5) -0.0051(5) -0.0028(4)
C21 0.0209(5) 0.0196(5) 0.0262(6) -0.0107(5) -0.0061(5) 0.0004(4)
C22 0.0242(6) 0.0339(7) 0.0281(6) -0.0061(5) -0.0110(5) -0.0032(5)
C23 0.0274(6) 0.0279(6) 0.0297(6) -0.0041(5) -0.0123(5) -0.0013(5)
C24 0.0310(6) 0.0221(6) 0.0303(6) 0.0009(5) -0.0098(5) -0.0061(5)
C25 0.0308(6) 0.0266(6) 0.0218(6) 0.0008(5) -0.0118(5) -0.0052(5)
C26 0.0251(6) 0.0311(6) 0.0229(6) -0.0029(5) -0.0083(5) -0.0042(5)
C27 0.0335(7) 0.0284(6) 0.0219(6) -0.0048(5) -0.0039(5) -0.0048(5)

loop_
_atom_type_symbol
_atom_type_description
_atom_type_scat_dispersion_real
_atom_type_scat_dispersion_imag
_atom_type_scat_source
C C 0.0033 0.0016 'International Tables Vol C Tables 4.2.6.8 and 6.1.1.4'
H H 0.0000 0.0000 'International Tables Vol C Tables 4.2.6.8 and 6.1.1.4'
N N 0.0061 0.0033 'International Tables Vol C Tables 4.2.6.8 and 6.1.1.4'
O O 0.0106 0.0060 'International Tables Vol C Tables 4.2.6.8 and 6.1.1.4'
F F 0.0171 0.0103 'International Tables Vol C Tables 4.2.6.8 and 6.1.1.4'
P P 0.1023 0.0942 'International Tables Vol C Tables 4.2.6.8 and 6.1.1.4'

loop_
_geom_angle_atom_site_label_1
_geom_angle_atom_site_label_2
_geom_angle_atom_site_label_3
_geom_angle
_geom_angle_site_symmetry_1
_geom_angle_site_symmetry_3
_geom_angle_publ_flag
F1 P1 F4 90.62(6) . . ?
F1 P1 F2 91.08(6) . . ?
F4 P1 F2 90.58(6) . . ?
F1 P1 F3 90.19(6) . . ?
F4 P1 F3 89.76(5) . . ?
F2 P1 F3 178.68(6) . . ?
F1 P1 F6 178.88(6) . . ?
F4 P1 F6 90.43(5) . . ?
F2 P1 F6 89.29(5) . . ?
F3 P1 F6 89.42(5) . . ?
F1 P1 F5 90.11(6) . . ?
F4 P1 F5 179.24(6) . . ?
F2 P1 F5 89.63(5) . . ?
F3 P1 F5 90.01(5) . . ?
F6 P1 F5 88.84(5) . . ?
C12 O3 C11 118.35(11) . . ?
C17 O4 C22 117.78(10) . . ?
C23 O5 C24 111.94(10) . . ?
C25 O6 C26 112.67(10) . . ?
C27 O7 C10 111.44(10) . 2_556 ?
C5 N1 C9 121.16(11) . . ?
C5 N1 C4 119.07(10) . . ?
C9 N1 C4 119.60(10) . . ?
O2 C1 O1 123.88(12) . . ?
O2 C1 C2 123.52(11) . . ?
O1 C1 C2 112.59(10) . . ?
C1 C2 C3 113.59(10) . . ?
C2 C3 C4 110.66(10) . . ?
N1 C4 C3 109.96(10) . . ?
N1 C5 C6 120.74(11) . . ?
C5 C6 C7 120.01(11) . . ?
C6 C7 C8 117.83(11) . . ?
C6 C7 C7 120.57(13) . 2_556 ?
C8 C7 C7 121.60(13) . 2_556 ?
C9 C8 C7 120.31(11) . . ?
N1 C9 C8 119.94(11) . . ?
O7 C10 C11 108.79(11) 2_556 . ?
O3 C11 C10 106.82(12) . . ?
O3 C12 C13 125.16(12) . . ?
O3 C12 C21 113.77(11) . . ?
C13 C12 C21 121.07(12) . . ?
C12 C13 C14 119.44(12) . . ?
C15 C14 C13 121.59(12) . . ?
C14 C15 C16 119.74(12) . . ?
C15 C16 C21 120.08(12) . . ?
C15 C16 C17 121.57(11) . . ?
C21 C16 C17 118.32(11) . . ?
O4 C17 C18 125.20(12) . . ?
O4 C17 C16 113.86(11) . . ?
C18 C17 C16 120.94(12) . . ?
C17 C18 C19 119.43(12) . . ?
C20 C19 C18 121.76(12) . . ?
C19 C20 C21 119.46(12) . . ?
C16 C21 C20 120.01(12) . . ?
C16 C21 C12 118.00(11) . . ?
C20 C21 C12 121.97(12) . . ?
O4 C22 C23 107.24(11) . . ?
O5 C23 C22 109.20(11) . . ?
O5 C24 C25 108.47(11) . . ?
O6 C25 C24 109.57(10) . . ?
O6 C26 C27 114.76(11) . . ?
O7 C27 C26 108.55(10) . . ?

loop_
_geom_bond_atom_site_label_1
_geom_bond_atom_site_label_2
_geom_bond_distance
_geom_bond_site_symmetry_2
_geom_bond_publ_flag
P1 F1 1.5887(10) . ?
P1 F4 1.5972(9) . ?
P1 F2 1.5974(10) . ?
P1 F3 1.6033(9) . ?
P1 F6 1.6063(9) . ?
P1 F5 1.6124(9) . ?
O1 C1 1.3206(15) . ?
O2 C1 1.2222(15) . ?
O3 C12 1.3618(15) . ?
O3 C11 1.4349(16) . ?
O4 C17 1.3664(15) . ?
O4 C22 1.4349(16) . ?
O5 C23 1.4120(16) . ?
O5 C24 1.4232(15) . ?
O6 C25 1.4208(15) . ?
O6 C26 1.4289(16) . ?
O7 C27 1.4179(16) . ?
O7 C10 1.4216(17) 2_556 ?
N1 C5 1.3431(16) . ?
N1 C9 1.3513(16) . ?
N1 C4 1.4801(15) . ?
C1 C2 1.5040(17) . ?
C2 C3 1.5179(17) . ?
C3 C4 1.5224(17) . ?
C5 C6 1.3737(17) . ?
C6 C7 1.3902(16) . ?
C7 C8 1.4016(16) . ?
C7 C7 1.486(2) 2_556 ?
C8 C9 1.3741(17) . ?
C10 O7 1.4216(17) 2_556 ?
C10 C11 1.501(2) . ?
C12 C13 1.3768(18) . ?
C12 C21 1.4323(18) . ?
C13 C14 1.4121(19) . ?
C14 C15 1.3670(19) . ?
C15 C16 1.4195(17) . ?
C16 C21 1.4203(17) . ?
C16 C17 1.4303(18) . ?
C17 C18 1.3734(18) . ?
C18 C19 1.4167(18) . ?
C19 C20 1.3662(19) . ?
C20 C21 1.4218(17) . ?
C22 C23 1.5040(18) . ?
C24 C25 1.4995(19) . ?
C26 C27 1.508(2) . ?

loop_
_geom_hbond_atom_site_label_D
_geom_hbond_atom_site_label_H
_geom_hbond_atom_site_label_A
_geom_hbond_distance_DH
_geom_hbond_distance_HA
_geom_hbond_distance_DA
_geom_hbond_angle_DHA
_geom_hbond_site_symmetry_A
O1 H1 O2 0.95(2) 1.71(2) 2.6537(13) 174(2) 2_666
